data_2006320
loop_
_publ_author_name
'Lakshmanan Govindasamy'
'Velmurugan, D.'
'Ravikumar, K.'
'Mohanakrishnan, A.K.'

_publ_section_title
;
 Ethyl 4,6-Dimethoxy-9-phenylsulfonylcarbazole-3-carboxylate
;
_journal_issue 7
_journal_name_full 'Acta Crystallographica Section C'
_journal_page_first 929
_journal_page_last 931
_journal_paper_doi 10.1107/S010827019700351X
_journal_volume 53
_journal_year 1997
_chemical_formula_sum 'C23 H21 N O6 S'
_chemical_formula_weight 439.47
_chemical_name_systematic
;
 ?
;
_space_group_IT_number 2
_symmetry_cell_setting triclinic
_symmetry_space_group_name_Hall '-P 1'
_symmetry_space_group_name_H-M 'P -1'
_audit_creation_method SHELXL
_cell_angle_alpha 75.540(10)
_cell_angle_beta 83.540(10)
_cell_angle_gamma 89.780(10)
_cell_formula_units_Z 2
_cell_length_a 7.9290(10)
_cell_length_b 11.001(2)
_cell_length_c 12.436(2)
_cell_measurement_reflns_used 25
_cell_measurement_temperature 293(2)
_cell_measurement_theta_max 15
_cell_measurement_theta_min 8
_cell_volume 1043.4(3)
_computing_cell_refinement 'R3m/V diffractometer software'
_computing_data_collection 'R3m/V diffractometer software'
_computing_data_reduction 'SHELXTL-Plus (Sheldrick, 1991)'
_computing_molecular_graphics 'ORTEP92 (Vickovi\'c, 1994)'
_computing_publication_material 'SHELXL93, PARST (Nardelli, 1983)'
_computing_structure_refinement 'SHELXL93 (Sheldrick, 1993)'
_computing_structure_solution 'SHELXS86 (Sheldrick, 1990)'
_diffrn_ambient_temperature 293(2)
_diffrn_measurement_device 'Siemens R3m/V diffractometer'
_diffrn_measurement_method \w/2\q
_diffrn_radiation_monochromator graphite
_diffrn_radiation_source 'fine-focus sealed tube'
_diffrn_radiation_type MoK\a
_diffrn_radiation_wavelength 0.71073
_diffrn_reflns_av_R_equivalents 0.0380
_diffrn_reflns_av_sigmaI/netI 0.0249
_diffrn_reflns_limit_h_max 0
_diffrn_reflns_limit_h_min -8
_diffrn_reflns_limit_k_max 11
_diffrn_reflns_limit_k_min -11
_diffrn_reflns_limit_l_max 13
_diffrn_reflns_limit_l_min -13
_diffrn_reflns_number 2988
_diffrn_reflns_theta_max 22.54
_diffrn_reflns_theta_min 1.70
_diffrn_standards_decay_% <1
_diffrn_standards_interval_count 60
_diffrn_standards_interval_time 7200
_diffrn_standards_number 2
_exptl_absorpt_coefficient_mu 0.196
_exptl_absorpt_correction_type none
_exptl_crystal_colour Colourless
_exptl_crystal_density_diffrn 1.399
_exptl_crystal_density_method 'not measured'
_exptl_crystal_description Transparent
_exptl_crystal_F_000 460
_exptl_crystal_size_max 0.39
_exptl_crystal_size_mid 0.30
_exptl_crystal_size_min 0.25
_refine_diff_density_max 0.554
_refine_diff_density_min -0.236
_refine_ls_extinction_coef 0.004(2)
_refine_ls_extinction_method 'SHELXL93 (Sheldrick, 1993)'
_refine_ls_goodness_of_fit_all 0.626
_refine_ls_goodness_of_fit_obs 0.598
_refine_ls_hydrogen_treatment refall
_refine_ls_matrix_type fullcycle
_refine_ls_number_parameters 365
_refine_ls_number_reflns 2746
_refine_ls_number_restraints 0
_refine_ls_restrained_S_all 0.636
_refine_ls_restrained_S_obs 0.598
_refine_ls_R_factor_all 0.0460
_refine_ls_R_factor_obs .0383
_refine_ls_shift/esd_max 0.000
_refine_ls_shift/esd_mean 0.000
_refine_ls_structure_factor_coef Fsqd
_refine_ls_weighting_details 'w = 1/[\s^2^(Fo^2^)+(0.1341P)^2^+1.4912P] where P=(Fo^2^+2Fc^2^)/3'
_refine_ls_weighting_scheme calc
_refine_ls_wR_factor_all 0.1280
_refine_ls_wR_factor_obs .1110
_reflns_number_observed 2383
_reflns_number_total 2748
_reflns_observed_criterion >2sigma(I)
_cod_data_source_file kh1141.cif
_cod_data_source_block ch26
_cod_depositor_comments
;
The following automatic conversions were performed:
'_symmetry_cell_setting' value 'Triclinic' changed to 'triclinic'
according to '/home/saulius/struct/CIF-dictionaries/cif_core.dic'
dictionary named 'cif_core.dic' version 2.4.1 from 2010-06-29.

Automatic conversion script
Id: cif_fix_enum 1527 2010-12-29 10:47:43Z saulius 

The following automatic conversions were performed:

'_symmetry_cell_setting' value 'Triclinic' changed to 'triclinic'
according to /home/saulius/struct/CIF-dictionaries/cif_core.dic
dictionary named 'cif_core.dic' version 2.4.1 from 2010-06-29.

Automatic conversion script
Id: cif_fix_values 1715 2011-07-08 13:25:40Z adriana 

The following automatic conversions were performed:

'_refine_ls_weighting_scheme' value 'calc w =
1/[\s^2^(Fo^2^)+(0.1341P)^2^+1.4912P] where P=(Fo^2^+2Fc^2^)/3' was
changed to 'calc'. New tag '_refine_ls_weighting_details' was
created. The value of the new tag was set to 'w =
1/[\s^2^(Fo^2^)+(0.1341P)^2^+1.4912P] where P=(Fo^2^+2Fc^2^)/3'.

Automatic conversion script
Id: cif_fix_values 3143 2015-03-26 13:38:13Z robertas 
;
_cod_original_sg_symbol_H-M P-1
_cod_database_code 2006320

loop_
_symmetry_equiv_pos_as_xyz
'x, y, z'
'-x, -y, -z'

loop_
_atom_site_aniso_label
_atom_site_aniso_U_11
_atom_site_aniso_U_22
_atom_site_aniso_U_33
_atom_site_aniso_U_12
_atom_site_aniso_U_13
_atom_site_aniso_U_23
S .0469(4) .0424(4) .0483(4) .0089(3) -.0001(3) -.0140(3)
N .0508(13) .0420(12) .0405(12) .0021(10) -.0016(10) -.0094(10)
O1 .0536(11) .0669(13) .0599(12) .0064(9) .0108(9) -.0279(10)
O2 .0688(13) .0515(11) .0604(12) .0218(9) -.0178(10) -.0142(10)
O3 .115(2) .0626(13) .0395(12) .0192(12) -.0186(11) -.0126(10)
O4 .0740(13) .0484(11) .0406(11) .0052(9) -.0071(9) -.0161(9)
O5 .0618(12) .0409(10) .0483(11) .0093(8) -.0147(9) -.0113(8)
O6 .096(2) .0647(13) .0404(11) .0137(11) -.0181(10) -.0068(10)
C1 .053(2) .0446(15) .0398(15) -.0028(12) -.0069(12) -.0086(12)
C2 .056(2) .051(2) .0341(14) -.0022(13) -.0065(12) -.0017(12)
C3 .065(2) .061(2) .0343(14) -.0010(14) -.0024(13) -.0121(13)
C4 .059(2) .056(2) .0368(15) -.0037(13) .0024(12) -.0123(13)
C5 .0445(14) .0397(14) .0389(14) -.0031(11) -.0013(11) -.0054(11)
C6 .0424(14) .0407(14) .0387(14) -.0021(11) -.0035(11) -.0093(11)
C7 .053(2) .0392(14) .046(2) .0019(11) -.0104(12) -.0067(12)
C8 .057(2) .0446(15) .0363(14) -.0014(12) -.0108(12) -.0050(12)
C9 .0496(15) .0399(14) .0366(14) -.0026(11) -.0071(11) -.0078(11)
C10 .0435(14) .0361(14) .0394(14) -.0001(11) -.0092(11) -.0069(11)
C11 .0442(14) .0367(14) .0363(14) -.0024(11) -.0044(11) -.0051(11)
C12 .0432(14) .0411(14) .0351(14) -.0041(11) -.0026(11) -.0079(11)
C13 .081(2) .055(2) .054(2) .007(2) -.013(2) -.0006(14)
C14 .090(2) .040(2) .057(2) -.0002(15) -.006(2) -.0045(13)
C15 .056(2) .047(2) .038(2) -.0016(12) -.0083(12) -.0101(13)
C16 .062(2) .058(2) .047(2) .0032(14) -.0041(13) -.0234(13)
C17 .077(2) .064(2) .076(2) .010(2) -.011(2) -.030(2)
C18 .052(2) .0316(13) .047(2) .0058(11) .0012(12) -.0077(11)
C19 .066(2) .055(2) .059(2) -.0024(14) .0105(15) -.0186(14)
C20 .062(2) .070(2) .080(2) -.010(2) .023(2) -.019(2)
C21 .056(2) .056(2) .093(3) -.0014(14) -.005(2) -.008(2)
C22 .067(2) .061(2) .069(2) .002(2) -.020(2) -.012(2)
C23 .061(2) .050(2) .051(2) .0050(13) -.0024(13) -.0112(13)

loop_
_atom_site_label
_atom_site_fract_x
_atom_site_fract_y
_atom_site_fract_z
_atom_site_U_iso_or_equiv
_atom_site_thermal_displace_type
_atom_site_calc_flag
_atom_site_refinement_flags
_atom_site_occupancy
_atom_site_disorder_group
_atom_site_type_symbol
H1A .303(4) .427(3) .886(3) .071(9) Uiso d . 1 . H
H3A .189(4) .605(3) 1.143(3) .067(9) Uiso d . 1 . H
H4A .086(4) .783(3) .023(3) .073(8) Uiso d . 1 . H
H7A .027(4) .898(3) .557(3) .059(9) Uiso d . 1 . H
H13A .455(4) .317(3) 1.022(3) .080(9) Uiso d . 1 . H
H13B .270(4) .254(3) 1.039(3) .072(9) Uiso d . 1 . H
H13C .389(4) .237(3) 1.144(3) .092(9) Uiso d . 1 . H
H14A .120(4) .337(3) .782(3) .091(9) Uiso d . 1 . H
H14B .123(4) .335(3) .646(3) .095(9) Uiso d . 1 . H
H14C .264(4) .273(3) .720(3) .100(9) Uiso d . 1 . H
H16A .207(4) .387(3) .333(3) .059(9) Uiso d . 1 . H
H16B .408(4) .441(3) .314(3) .082(9) Uiso d . 1 . H
H17A .472(4) .247(3) .458(3) .094(9) Uiso d . 1 . H
H17B .287(4) .207(3) .475(3) .093(9) Uiso d . 1 . H
H17C .387(4) .209(3) .355(3) .086(9) Uiso d . 1 . H
H19A .351(4) .982(3) .624(3) .080(9) Uiso d . 1 . H
H20A .623(4) 1.052(3) .619(3) .086(9) Uiso d . 1 . H
H21A .718(4) 1.132(3) .763(3) .094(9) Uiso d . 1 . H
H22A .518(4) 1.122(3) .939(3) .084(9) Uiso d . 1 . H
H23A .222(4) 1.039(3) .945(3) .082(9) Uiso d . 1 . H
H4C .102(4) .774(3) .425(3) .064(9) Uiso d . 1 . H
S .05982(8) .95034(6) .78752(5) .0459(3) Uani d . 1 . S
N .0778(3) .7997(2) .7885(2) .0449(5) Uani d . 1 . N
O1 -.0354(2) .9552(2) .8905(2) .0593(5) Uani d . 1 . O
O2 -.0008(3) 1.0110(2) .6845(2) .0594(5) Uani d . 1 . O
O3 .2215(3) .6170(2) .3401(2) .0718(6) Uani d . 1 . O
O4 .2872(2) .4435(2) .46170(14) .0534(5) Uani d . 1 . O
O5 .3030(2) .4537(2) .67641(15) .0497(5) Uani d . 1 . O
O6 .2981(3) .4050(2) 1.1093(2) .0673(6) Uani d . 1 . O
C1 .2565(3) .5016(2) .9159(2) .0460(6) Uani d . 1 . C
C2 .2498(3) .5028(3) 1.0273(2) .0486(7) Uani d . 1 . C
C3 .1905(4) .6069(3) 1.0645(2) .0540(7) Uani d . 1 . C
C4 .1318(4) .7116(3) .9921(2) .0512(7) Uani d . 1 . C
C5 .1357(3) .7084(2) .8803(2) .0421(6) Uani d . 1 . C
C6 .1116(3) .7532(2) .6918(2) .0408(6) Uani d . 1 . C
C7 .0811(3) .8064(2) .5820(2) .0467(6) Uani d . 1 . C
C8 .1235(3) .7375(2) .5053(2) .0464(6) Uani d . 1 . C
C9 .1958(3) .6183(2) .5318(2) .0422(6) Uani d . 1 . C
C10 .2237(3) .5657(2) .6427(2) .0398(6) Uani d . 1 . C
C11 .1828(3) .6340(2) .7227(2) .0398(6) Uani d . 1 . C
C12 .1982(3) .6063(2) .8418(2) .0402(6) Uani d . 1 . C
C13 .3567(4) .2953(3) 1.0781(3) .0656(8) Uani d . 1 . C
C14 .1942(4) .3443(3) .7053(3) .0639(8) Uani d . 1 . C
C15 .2363(3) .5607(2) .4350(2) .0468(7) Uani d . 1 . C
C16 .3196(4) .3842(3) .3696(2) .0538(7) Uani d . 1 . C
C17 .3736(4) .2541(3) .4175(3) .0698(9) Uani d . 1 . C
C18 .2692(3) 1.0037(2) .7862(2) .0444(6) Uani d . 1 . C
C19 .3854(4) 1.0087(3) .6920(3) .0606(8) Uani d . 1 . C
C20 .5473(4) 1.0552(3) .6886(3) .0731(9) Uani d . 1 . C
C21 .5930(4) 1.0981(3) .7758(3) .0703(9) Uani d . 1 . C
C22 .4773(4) 1.0930(3) .8695(3) .0655(8) Uani d . 1 . C
C23 .3146(4) 1.0440(3) .8761(2) .0548(7) Uani d . 1 . C

loop_
_atom_type_symbol
_atom_type_description
_atom_type_scat_dispersion_real
_atom_type_scat_dispersion_imag
_atom_type_scat_source
C C 0.0033 0.0016 'International Tables Vol C Tables 4.2.6.8 and 6.1.1.4'
H H 0.0000 0.0000 'International Tables Vol C Tables 4.2.6.8 and 6.1.1.4'
N N 0.0061 0.0033 'International Tables Vol C Tables 4.2.6.8 and 6.1.1.4'
O O 0.0106 0.0060 'International Tables Vol C Tables 4.2.6.8 and 6.1.1.4'
S S 0.1246 0.1234 'International Tables Vol C Tables 4.2.6.8 and 6.1.1.4'

loop_
_geom_angle_atom_site_label_1
_geom_angle_atom_site_label_2
_geom_angle_atom_site_label_3
_geom_angle
_geom_angle_publ_flag
O2 S O1 119.83(13) yes
O2 S N 106.60(12) yes
O1 S N 106.87(13) yes
O2 S C18 108.90(14) yes
O1 S C18 108.96(14) yes
N S C18 104.61(12) yes
C6 N C5 107.4(2) yes
C6 N S 124.8(2) yes
C5 N S 122.6(2) yes
C15 O4 C16 115.8(2) yes
C10 O5 C14 115.3(2) yes
C2 O6 C13 118.0(2) yes
C2 C1 C12 118.0(3) ?
C2 C1 H1A 122.6(17) ?
C12 C1 H1A 119.4(17) ?
O6 C2 C1 124.1(3) yes
O6 C2 C3 114.8(3) yes
C1 C2 C3 121.2(3) ?
C2 C3 C4 121.6(3) ?
C2 C3 H3A 118.8(19) ?
C4 C3 H3A 119.6(19) ?
C5 C4 C3 116.8(3) ?
C4 C5 C12 122.2(3) ?
C4 C5 N 129.1(3) yes
C12 C5 N 108.7(2) yes
C7 C6 C11 121.4(3) ?
C7 C6 N 130.0(3) yes
C11 C6 N 108.6(2) yes
C8 C7 C6 117.1(3) ?
C8 C7 H7A 120.6(17) ?
C6 C7 H7A 122.3(17) ?
C7 C8 C9 123.7(3) ?
C7 C8 H4C 118.5(18) ?
C9 C8 H4C 117.8(18) ?
C10 C9 C8 118.4(3) ?
C10 C9 C15 126.5(3) ?
C8 C9 C15 115.0(2) ?
O5 C10 C11 117.4(2) yes
O5 C10 C9 123.2(2) yes
C11 C10 C9 119.2(2) ?
C10 C11 C6 120.2(2) ?
C10 C11 C12 132.2(3) ?
C6 C11 C12 107.7(2) ?
C5 C12 C1 120.3(3) ?
C5 C12 C11 107.5(2) ?
C1 C12 C11 132.2(3) ?
O6 C13 H13A 109.4(18) ?
O6 C13 H13B 114.2(17) ?
H13A C13 H13B 104.(3) ?
O6 C13 H13C 108.0(19) ?
H13A C13 H13C 109.(3) ?
H13B C13 H13C 112.(3) ?
O5 C14 H14A 111.4(17) ?
O5 C14 H14B 115.1(18) ?
H14A C14 H14B 111.(3) ?
O5 C14 H14C 107.8(19) ?
H14A C14 H14C 103.(3) ?
H14B C14 H14C 107.(3) ?
O3 C15 O4 122.8(3) yes
O3 C15 C9 122.2(3) yes
O4 C15 C9 115.0(2) yes
O4 C16 C17 107.1(3) yes
O4 C16 H16A 106.6(17) ?
C17 C16 H16A 113.2(17) ?
O4 C16 H16B 105.2(18) ?
C17 C16 H16B 115.6(18) ?
H16A C16 H16B 108.(2) ?
C16 C17 H17A 115.9(19) ?
C16 C17 H17B 111.3(18) ?
H17A C17 H17B 102.(3) ?
C16 C17 H17C 107.8(18) ?
H17A C17 H17C 113.(2) ?
H17B C17 H17C 107.(3) ?
C23 C18 C19 121.1(3) ?
C23 C18 S 119.9(2) yes
C19 C18 S 118.9(2) yes
C20 C19 C18 119.2(3) ?
C20 C19 H19A 119.3(17) ?
C18 C19 H19A 121.4(17) ?
C21 C20 C19 120.3(3) ?
C21 C20 H20A 126.0(18) ?
C19 C20 H20A 113.7(18) ?
C20 C21 C22 120.3(3) ?
C20 C21 H21A 113.4(17) ?
C22 C21 H21A 126.2(18) ?
C23 C22 C21 120.4(3) ?
C23 C22 H22A 120.3(17) ?
C21 C22 H22A 119.2(17) ?
C18 C23 C22 118.5(3) ?
C18 C23 H23A 118.0(17) ?
C22 C23 H23A 123.5(17) ?

loop_
_geom_bond_atom_site_label_1
_geom_bond_atom_site_label_2
_geom_bond_site_symmetry_2
_geom_bond_distance
_geom_bond_publ_flag
S O2 . 1.423(2) yes
S O1 . 1.425(2) yes
S N . 1.660(2) yes
S C18 . 1.760(3) yes
N C6 . 1.418(4) yes
N C5 . 1.437(4) yes
O3 C15 . 1.207(3) yes
O4 C15 . 1.322(4) yes
O4 C16 . 1.452(4) yes
O5 C10 . 1.373(3) yes
O5 C14 . 1.429(4) yes
O6 C2 . 1.371(4) yes
O6 C13 . 1.418(4) yes
C1 C2 . 1.385(4) ?
C1 C12 . 1.396(4) ?
C2 C3 . 1.399(4) ?
C3 C4 . 1.388(4) ?
C4 C5 . 1.397(4) ?
C5 C12 . 1.395(4) ?
C6 C7 . 1.392(4) ?
C6 C11 . 1.406(4) ?
C7 C8 . 1.373(4) ?
C8 C9 . 1.406(4) ?
C9 C10 . 1.399(4) ?
C9 C15 . 1.499(4) ?
C10 C11 . 1.399(4) ?
C11 C12 . 1.455(4) ?
C16 C17 . 1.488(5) ?
C18 C23 . 1.383(4) ?
C18 C19 . 1.397(4) ?
C19 C20 . 1.376(5) ?
C20 C21 . 1.370(6) ?
C21 C22 . 1.390(5) ?
C22 C23 . 1.386(5) ?

loop_
_geom_torsion_atom_site_label_1
_geom_torsion_atom_site_label_2
_geom_torsion_atom_site_label_3
_geom_torsion_atom_site_label_4
_geom_torsion
_geom_torsion_publ_flag
O2 S N C6 28.8(3) yes
O1 S N C6 158.1(2) yes
C18 S N C6 -86.5(2) yes
O2 S N C5 -179.9(2) yes
O1 S N C5 -50.6(2) yes
C18 S N C5 64.8(2) yes
C13 O6 C2 C1 -0.7(5) yes
C13 O6 C2 C3 178.9(3) no
C12 C1 C2 O6 178.0(3) no
C12 C1 C2 C3 -1.6(4) ?
O6 C2 C3 C4 -177.9(3) no
C1 C2 C3 C4 1.8(5) no
C2 C3 C4 C5 -0.4(5) ?
C3 C4 C5 C12 -1.1(4) ?
C3 C4 C5 N 177.3(3) no
C6 N C5 C4 179.4(3) no
S N C5 C4 23.8(4) yes
C6 N C5 C12 -2.0(3) no
S N C5 C12 -157.6(2) yes
C5 N C6 C7 -179.4(3) no
S N C6 C7 -24.5(4) yes
C5 N C6 C11 2.2(3) no
S N C6 C11 157.1(2) no
C11 C6 C7 C8 0.0(4) ?
N C6 C7 C8 -178.2(3) no
C6 C7 C8 C9 -0.4(4) ?
C7 C8 C9 C10 1.1(4) ?
C7 C8 C9 C15 -178.6(3) ?
C14 O5 C10 C11 97.7(3) no
C14 O5 C10 C9 -87.9(3) yes
C8 C9 C10 O5 -175.8(2) no
C15 C9 C10 O5 3.8(4) no
C8 C9 C10 C11 -1.5(4) ?
C15 C9 C10 C11 178.2(3) ?
O5 C10 C11 C6 175.8(2) no
C9 C10 C11 C6 1.2(4) ?
O5 C10 C11 C12 -4.6(4) no
C9 C10 C11 C12 -179.3(3) ?
C7 C6 C11 C10 -0.4(4) ?
N C6 C11 C10 178.2(2) no
C7 C6 C11 C12 179.9(2) ?
N C6 C11 C12 -1.5(3) no
C4 C5 C12 C1 1.2(4) ?
N C5 C12 C1 -177.4(2) no
C4 C5 C12 C11 179.8(3) ?
N C5 C12 C11 1.1(3) no
C2 C1 C12 C5 0.2(4) ?
C2 C1 C12 C11 -178.0(3) ?
C10 C11 C12 C5 -179.4(3) ?
C6 C11 C12 C5 0.2(3) ?
C10 C11 C12 C1 -1.1(5) ?
C6 C11 C12 C1 178.5(3) ?
C16 O4 C15 O3 -1.9(4) no
C16 O4 C15 C9 177.3(2) no
C10 C9 C15 O3 -173.5(3) no
C8 C9 C15 O3 6.1(4) no
C10 C9 C15 O4 7.2(4) no
C8 C9 C15 O4 -173.1(2) no
C15 O4 C16 C17 -179.6(3) no
O2 S C18 C23 130.9(2) yes
O1 S C18 C23 -1.4(3) yes
N S C18 C23 -115.4(2) yes
O2 S C18 C19 -46.8(3) yes
O1 S C18 C19 -179.1(2) yes
N S C18 C19 66.9(3) yes
C23 C18 C19 C20 -0.4(5) ?
S C18 C19 C20 177.3(3) yes
C18 C19 C20 C21 -1.1(5) ?
C19 C20 C21 C22 1.2(6) ?
C20 C21 C22 C23 0.2(5) ?
C19 C18 C23 C22 1.7(4) ?
S C18 C23 C22 -175.9(2) yes
C21 C22 C23 C18 -1.6(5) ?
